data_4322931
loop_
_publ_author_name
'Richard Faw'
'Craig D. Montgomery'
' Steven J. Rettig '
'Bryn Shurmer'

_publ_contact_author_email ' montgome@twu.ca '
_publ_contact_author_fax ' 604-513-2018 '
_publ_contact_author_name ' Craig Montgomery'
_publ_contact_author_phone ' 604-888-7511 ext 3210 '
_publ_section_title
;
 Synthesis and Crystal Structure of the Nickel(II) Phosphoranide Complex
 trans-(PMe~3~)~2~[(C~4~H~6~O~3~)~2~P-P]NiCl
;
_journal_name_full 'Inorganic Chemistry'
_journal_page_first 4136
_journal_page_last 4138
_journal_paper_doi 10.1021/ic980193f
_journal_volume 37
_journal_year 1998
_chemical_formula_moiety 'C14 H30 Cl O6 Ni P3 '
_chemical_formula_sum 'C14 H30 Cl Ni O6 P3'
_chemical_formula_weight 481.46
_space_group_IT_number 33
_symmetry_cell_setting orthorhombic
_symmetry_Int_Tables_number 33
_symmetry_space_group_name_Hall 'P 2c -2n'
_symmetry_space_group_name_H-M 'P n a 21'
_audit_creation_date 1998-01-09
_audit_creation_method 'by teXsan v1.8'
_audit_update_record
;
?
;
_cell_angle_alpha 90
_cell_angle_beta 90
_cell_angle_gamma 90
_cell_formula_units_Z 4
_cell_length_a 17.8221(7)
_cell_length_b 9.3525(10)
_cell_length_c 13.3040(4)
_cell_measurement_reflns_used 16113
_cell_measurement_temperature 180.2
_cell_measurement_theta_max 30.0
_cell_measurement_theta_min 2.0
_cell_volume 2217.5(3)
_computing_cell_refinement 'd*TREK (MSC, 1997)'
_computing_data_collection 'd*TREK (MSC, 1997)'
_computing_data_reduction 'd*TREK (MSC, 1997)'
_computing_publication_material 'teXsan (MSC, 1992-1997)'
_computing_structure_refinement 'teXsan (MSC, 1992-1997)'
_computing_structure_solution
;
DIRDIF92 PATTY (Beurskens, 1992)
;
_diffrn_ambient_temperature 180.2
_diffrn_measurement_device_type 'Rigaku/ADSC CCD'
_diffrn_orient_matrix_UB_11 0.00000
_diffrn_orient_matrix_UB_12 0.00000
_diffrn_orient_matrix_UB_13 0.00000
_diffrn_orient_matrix_UB_21 0.00000
_diffrn_orient_matrix_UB_22 0.00000
_diffrn_orient_matrix_UB_23 0.00000
_diffrn_orient_matrix_UB_31 0.00000
_diffrn_orient_matrix_UB_32 0.00000
_diffrn_orient_matrix_UB_33 0.00000
_diffrn_radiation_detector CCD
_diffrn_radiation_monochromator graphite
_diffrn_radiation_source 'X-ray tube'
_diffrn_radiation_type 'Mo K\a'
_diffrn_radiation_wavelength 0.7107
_diffrn_reflns_av_R_equivalents 0.03331
_diffrn_reflns_av_sigmaI/netI 0.070
_diffrn_reflns_limit_h_max 23
_diffrn_reflns_limit_h_min -20
_diffrn_reflns_limit_k_max 13
_diffrn_reflns_limit_k_min -9
_diffrn_reflns_limit_l_max 18
_diffrn_reflns_limit_l_min -18
_diffrn_reflns_number 20339
_diffrn_reflns_reduction_process 'Lp corrections applied'
_diffrn_reflns_theta_max 30.14
_diffrn_reflns_theta_min 1.91
_diffrn_standards_decay_% 0.00
_diffrn_standards_interval_count 0
_diffrn_standards_number 0
_exptl_absorpt_coefficient_mu 1.236
_exptl_absorpt_correction_T_max 1.003
_exptl_absorpt_correction_T_min 0.823
_exptl_absorpt_correction_type multi-scan
_exptl_crystal_colour yellow-brown
_exptl_crystal_density_diffrn 1.442
_exptl_crystal_density_meas ?
_exptl_crystal_description prism
_exptl_crystal_F_000 1008.00
_exptl_crystal_size_max 0.40
_exptl_crystal_size_mid 0.30
_exptl_crystal_size_min 0.20
_refine_diff_density_max 0.51
_refine_diff_density_min -1.01
_refine_ls_extinction_method none
_refine_ls_goodness_of_fit_all 1.365
_refine_ls_goodness_of_fit_ref 1.365
_refine_ls_hydrogen_treatment noref
_refine_ls_matrix_type full
_refine_ls_number_constraints 0
_refine_ls_number_parameters 225
_refine_ls_number_reflns 5039
_refine_ls_number_restraints 0
_refine_ls_R_factor_all 0.0600
_refine_ls_R_factor_gt 0.0314
_refine_ls_shift/su_max 0.0010
_refine_ls_shift/su_mean 0.0000
_refine_ls_structure_factor_coef Fsqd
_refine_ls_weighting_details 'w = 1/[\s^2^(Fo^2^) + 0.00010|Fo|^2^]'
_refine_ls_weighting_scheme sigma
_refine_ls_wR_factor_all 0.0717
_reflns_number_gt '5039 (includes Friedel pairs)'
_reflns_number_total 3376
_reflns_threshold_expression I>0.00\s(I)
_cod_data_source_file ic980193f.cif
_cod_data_source_block IC980193F
_cod_depositor_comments
;
The following automatic conversions were performed:

'_exptl_crystal_density_meas' value 'not measured' was changed to '?'
- the value is perceived as not measured.

Automatic conversion script
Id: cif_fix_values 3008 2015-01-20 13:52:24Z robertas 
;
_cod_original_sg_symbol_H-M 'P n a 21 '
_cod_original_formula_sum 'C14 H30 Cl O6 Ni P3 '
_cod_database_code 4322931

loop_
_symmetry_equiv_pos_as_xyz
'   +x,   +y,   +z'
'   -x,   -y,1/2+z'
1/2-x,1/2+y,1/2+z
'1/2+x,1/2-y,   +z'

loop_
_atom_site_label
_atom_site_fract_x
_atom_site_fract_y
_atom_site_fract_z
_atom_site_U_iso_or_equiv
_atom_site_occupancy
_atom_site_refinement_flags
_atom_site_adp_type
_atom_site_calc_flag
_atom_site_calc_attached_atom
Ni(1) 0.37079(2) 0.59019(4) 0.3886 0.01731(8) 1.000 . Uani d ?
Cl(1) 0.44406(4) 0.50234(9) 0.50684(6) 0.0333(2) 1.000 . Uani d ?
P(1) 0.29560(4) 0.67098(7) 0.27617(5) 0.0165(2) 1.000 . Uani d ?
P(2) 0.41133(4) 0.40545(7) 0.29477(5) 0.0173(2) 1.000 . Uani d ?
P(3) 0.34217(4) 0.75992(8) 0.50144(6) 0.0208(2) 1.000 . Uani d ?
O(1) 0.24429(10) 0.5038(2) 0.27497(14) 0.0201(5) 1.000 . Uani d ?
O(2) 0.12833(11) 0.4172(2) 0.2961(2) 0.0322(6) 1.000 . Uani d ?
O(3) 0.21761(10) 0.7533(2) 0.29918(14) 0.0216(5) 1.000 . Uani d ?
O(4) 0.34062(11) 0.8411(2) 0.26978(13) 0.0228(5) 1.000 . Uani d ?
O(5) 0.3839(2) 0.9999(3) 0.1573(2) 0.0446(7) 1.000 . Uani d ?
O(6) 0.30512(10) 0.6537(2) 0.15586(13) 0.0185(5) 1.000 . Uani d ?
C(1) 0.1713(2) 0.5157(3) 0.2900(2) 0.0226(7) 1.000 . Uani d ?
C(2) 0.1485(2) 0.6724(3) 0.2994(2) 0.0258(7) 1.000 . Uani d ?
C(3) 0.1073(2) 0.6995(4) 0.3972(3) 0.0460(10) 1.000 . Uani d ?
C(4) 0.1023(2) 0.7145(4) 0.2074(3) 0.0448(11) 1.000 . Uani d ?
C(5) 0.3554(2) 0.8862(3) 0.1772(2) 0.0265(8) 1.000 . Uani d ?
C(6) 0.3337(2) 0.7752(3) 0.0997(2) 0.0220(7) 1.000 . Uani d ?
C(7) 0.4018(2) 0.7282(4) 0.0404(3) 0.0365(9) 1.000 . Uani d ?
C(8) 0.2711(2) 0.8294(4) 0.0316(2) 0.0388(9) 1.000 . Uani d ?
C(9) 0.3856(2) 0.3697(3) 0.1648(2) 0.0244(7) 1.000 . Uani d ?
C(10) 0.3826(2) 0.2394(4) 0.3557(3) 0.0389(9) 1.000 . Uani d ?
C(11) 0.5129(2) 0.3957(4) 0.2872(2) 0.0314(8) 1.000 . Uani d ?
C(12) 0.2786(2) 0.9099(3) 0.4813(2) 0.0314(8) 1.000 . Uani d ?
C(13) 0.3057(2) 0.6833(4) 0.6175(2) 0.0274(8) 1.000 . Uani d ?
C(14) 0.4267(2) 0.8545(4) 0.5378(2) 0.0357(9) 1.000 . Uani d ?
H(1) 0.0966 0.8029 0.4038 0.055 1.000 . Uiso c ?
H(2) 0.0595 0.6454 0.3973 0.055 1.000 . Uiso c ?
H(3) 0.1388 0.6677 0.4542 0.055 1.000 . Uiso c ?
H(4) 0.0914 0.8182 0.2098 0.054 1.000 . Uiso c ?
H(5) 0.1309 0.6922 0.1456 0.054 1.000 . Uiso c ?
H(6) 0.0546 0.6603 0.2073 0.054 1.000 . Uiso c ?
H(7) 0.4410 0.6938 0.0871 0.044 1.000 . Uiso c ?
H(8) 0.3874 0.6501 -0.0061 0.044 1.000 . Uiso c ?
H(9) 0.4214 0.8101 0.0012 0.044 1.000 . Uiso c ?
H(10) 0.2894 0.9121 -0.0078 0.047 1.000 . Uiso c ?
H(11) 0.2554 0.7521 -0.0147 0.047 1.000 . Uiso c ?
H(12) 0.2277 0.8592 0.0732 0.047 1.000 . Uiso c ?
H(13) 0.3309 0.3518 0.1605 0.029 1.000 . Uiso c ?
H(14) 0.3987 0.4533 0.1226 0.029 1.000 . Uiso c ?
H(15) 0.4131 0.2845 0.1404 0.029 1.000 . Uiso c ?
H(16) 0.3280 0.2252 0.3462 0.047 1.000 . Uiso c ?
H(17) 0.4101 0.1581 0.3254 0.047 1.000 . Uiso c ?
H(18) 0.3940 0.2447 0.4284 0.047 1.000 . Uiso c ?
H(19) 0.5279 0.2997 0.2630 0.038 1.000 . Uiso c ?
H(20) 0.5314 0.4693 0.2398 0.038 1.000 . Uiso c ?
H(21) 0.5347 0.4126 0.3545 0.038 1.000 . Uiso c ?
H(22) 0.2737 0.9653 0.5444 0.038 1.000 . Uiso c ?
H(23) 0.2989 0.9724 0.4278 0.038 1.000 . Uiso c ?
H(24) 0.2287 0.8735 0.4609 0.038 1.000 . Uiso c ?
H(25) 0.3081 0.7557 0.6717 0.033 1.000 . Uiso c ?
H(26) 0.2530 0.6534 0.6073 0.033 1.000 . Uiso c ?
H(27) 0.3363 0.5993 0.6366 0.033 1.000 . Uiso c ?
H(28) 0.4672 0.7847 0.5515 0.043 1.000 . Uiso c ?
H(29) 0.4423 0.9190 0.4827 0.043 1.000 . Uiso c ?
H(30) 0.4167 0.9114 0.5991 0.043 1.000 . Uiso c ?

loop_
_atom_site_aniso_label
_atom_site_aniso_U_11
_atom_site_aniso_U_22
_atom_site_aniso_U_33
_atom_site_aniso_U_12
_atom_site_aniso_U_13
_atom_site_aniso_U_23
Ni(1) 0.0197(2) 0.0180(2) 0.01424(13) 0.00490(13) -0.00190(13) -0.0031(2)
Cl(1) 0.0383(4) 0.0398(5) 0.0217(3) 0.0184(4) -0.0115(3) -0.0060(4)
P(1) 0.0185(3) 0.0159(3) 0.0151(3) 0.0028(3) -0.0001(2) -0.0015(3)
P(2) 0.0197(3) 0.0155(3) 0.0166(3) 0.0030(3) 0.0019(2) -0.0022(3)
P(3) 0.0242(4) 0.0199(4) 0.0181(3) 0.0014(3) 0.0019(3) -0.0053(3)
O(1) 0.0189(9) 0.0172(10) 0.0243(9) 0.0012(8) 0.0006(8) -0.0019(8)
O(2) 0.0270(11) 0.0319(13) 0.0378(12) -0.0098(10) 0.0050(9) -0.0024(11)
O(3) 0.0219(10) 0.0196(10) 0.0231(9) 0.0056(8) 0.0017(8) -0.0034(9)
O(4) 0.0327(11) 0.0190(10) 0.0167(8) -0.0007(9) -0.0001(8) -0.0036(8)
O(5) 0.074(2) 0.0250(13) 0.0348(13) -0.0174(12) 0.0100(12) 0.0005(11)
O(6) 0.0251(10) 0.0167(10) 0.0137(8) 0.0024(9) -0.0023(7) 0.0012(8)
C(1) 0.0222(13) 0.030(2) 0.0155(11) 0.0020(13) -0.0014(10) -0.0021(13)
C(2) 0.0212(14) 0.027(2) 0.0287(13) 0.0033(13) 0.0014(11) -0.005(2)
C(3) 0.038(2) 0.048(2) 0.052(2) 0.002(2) 0.024(2) -0.015(2)
C(4) 0.037(2) 0.040(2) 0.057(2) 0.010(2) -0.020(2) -0.001(2)
C(5) 0.032(2) 0.022(2) 0.0254(14) 0.0035(14) 0.0042(11) -0.0005(13)
C(6) 0.028(2) 0.021(2) 0.0170(12) 0.0028(13) 0.0024(11) 0.0028(12)
C(7) 0.041(2) 0.030(2) 0.039(2) 0.002(2) 0.0202(14) -0.004(2)
C(8) 0.054(2) 0.034(2) 0.028(2) 0.007(2) -0.0106(14) 0.011(2)
C(9) 0.027(2) 0.024(2) 0.0221(13) 0.0043(13) -0.0008(11) -0.0086(13)
C(10) 0.061(2) 0.020(2) 0.036(2) -0.005(2) 0.015(2) -0.0007(14)
C(11) 0.0241(14) 0.044(2) 0.0261(13) 0.0082(14) 0.0015(12) -0.005(2)
C(12) 0.046(2) 0.023(2) 0.0252(14) 0.0096(14) 0.0028(12) -0.0080(14)
C(13) 0.031(2) 0.031(2) 0.0203(13) -0.0022(14) 0.0025(11) -0.0025(14)
C(14) 0.032(2) 0.037(2) 0.038(2) -0.011(2) 0.0106(13) -0.015(2)

loop_
_atom_type_symbol
_atom_type_oxidation_number
_atom_type_number_in_cell
_atom_type_scat_dispersion_real
_atom_type_scat_dispersion_imag
_atom_type_scat_source
C 0 56 0.002 0.002
;International Tables for Crystallography
(1992, Vol. C, Tables 4.2.6.8 and 6.1.1.1)
;
H 0 120 0.000 0.000
;International Tables for Crystallography
(1992, Vol. C, Table 6.1.1.2)
;
Cl 0 4 0.132 0.159
;International Tables for Crystallography
(1992, Vol. C, Tables 4.2.6.8 and 6.1.1.1)
;
Ni 0 4 0.285 1.113
;International Tables for Crystallography
(1992, Vol. C, Tables 4.2.6.8 and 6.1.1.1)
;
O 0 24 0.008 0.006
;International Tables for Crystallography
(1992, Vol. C, Tables 4.2.6.8 and 6.1.1.1)
;
P 0 12 0.090 0.095
;International Tables for Crystallography
(1992, Vol. C, Tables 4.2.6.8 and 6.1.1.1)
;

loop_
_geom_angle_atom_site_label_1
_geom_angle_atom_site_label_2
_geom_angle_atom_site_label_3
_geom_angle
_geom_angle_site_symmetry_1
_geom_angle_site_symmetry_2
_geom_angle_site_symmetry_3
_geom_angle_publ_flag
Cl(1) Ni(1) P(1) 177.61(3) . . . yes
Cl(1) Ni(1) P(2) 85.38(3) . . . yes
Cl(1) Ni(1) P(3) 85.46(3) . . . yes
P(1) Ni(1) P(2) 94.84(3) . . . yes
P(1) Ni(1) P(3) 94.32(3) . . . yes
P(2) Ni(1) P(3) 170.84(3) . . . yes
Ni(1) P(1) O(1) 91.00(6) . . . yes
Ni(1) P(1) O(3) 124.90(7) . . . yes
Ni(1) P(1) O(4) 93.81(7) . . . yes
Ni(1) P(1) O(6) 126.09(7) . . . yes
O(1) P(1) O(3) 88.79(9) . . . yes
O(1) P(1) O(4) 175.18(9) . . . yes
O(1) P(1) O(6) 87.59(9) . . . yes
O(3) P(1) O(4) 88.32(10) . . . yes
O(3) P(1) O(6) 108.96(10) . . . yes
O(4) P(1) O(6) 89.70(9) . . . yes
Ni(1) P(2) C(9) 125.94(10) . . . yes
Ni(1) P(2) C(10) 108.47(11) . . . yes
Ni(1) P(2) C(11) 112.94(10) . . . yes
C(9) P(2) C(10) 101.2(2) . . . yes
C(9) P(2) C(11) 100.91(13) . . . yes
C(10) P(2) C(11) 105.2(2) . . . yes
Ni(1) P(3) C(12) 125.99(10) . . . yes
Ni(1) P(3) C(13) 111.72(11) . . . yes
Ni(1) P(3) C(14) 109.57(11) . . . yes
C(12) P(3) C(13) 101.86(14) . . . yes
C(12) P(3) C(14) 100.4(2) . . . yes
C(13) P(3) C(14) 105.2(2) . . . yes
P(1) O(1) C(1) 115.0(2) . . . yes
P(1) O(3) C(2) 118.9(2) . . . yes
P(1) O(4) C(5) 114.6(2) . . . yes
P(1) O(6) C(6) 117.9(2) . . . yes
O(1) C(1) O(2) 125.0(3) . . . yes
O(1) C(1) C(2) 110.8(2) . . . yes
O(2) C(1) C(2) 124.2(2) . . . yes
O(3) C(2) C(1) 106.0(2) . . . yes
O(3) C(2) C(3) 109.1(3) . . . yes
O(3) C(2) C(4) 108.8(3) . . . yes
C(1) C(2) C(3) 111.1(3) . . . yes
C(1) C(2) C(4) 109.0(3) . . . yes
C(3) C(2) C(4) 112.5(3) . . . yes
C(2) C(3) H(1) 109.5 . . . no
C(2) C(3) H(2) 109.5 . . . no
C(2) C(3) H(3) 109.5 . . . no
H(1) C(3) H(2) 109.5 . . . no
H(1) C(3) H(3) 109.5 . . . no
H(2) C(3) H(3) 109.5 . . . no
C(2) C(4) H(4) 109.5 . . . no
C(2) C(4) H(5) 109.5 . . . no
C(2) C(4) H(6) 109.5 . . . no
H(4) C(4) H(5) 109.5 . . . no
H(4) C(4) H(6) 109.5 . . . no
H(5) C(4) H(6) 109.5 . . . no
O(4) C(5) O(5) 124.4(3) . . . yes
O(4) C(5) C(6) 111.4(2) . . . yes
O(5) C(5) C(6) 124.2(3) . . . yes
O(6) C(6) C(5) 106.0(2) . . . yes
O(6) C(6) C(7) 108.8(2) . . . yes
O(6) C(6) C(8) 108.0(2) . . . yes
C(5) C(6) C(7) 110.5(3) . . . yes
C(5) C(6) C(8) 111.3(3) . . . yes
C(7) C(6) C(8) 112.0(3) . . . yes
C(6) C(7) H(7) 109.5 . . . no
C(6) C(7) H(8) 109.5 . . . no
C(6) C(7) H(9) 109.5 . . . no
H(7) C(7) H(8) 109.5 . . . no
H(7) C(7) H(9) 109.5 . . . no
H(8) C(7) H(9) 109.5 . . . no
C(6) C(8) H(10) 109.5 . . . no
C(6) C(8) H(11) 109.5 . . . no
C(6) C(8) H(12) 109.5 . . . no
H(10) C(8) H(11) 109.5 . . . no
H(10) C(8) H(12) 109.5 . . . no
H(11) C(8) H(12) 109.5 . . . no
P(2) C(9) H(13) 109.5 . . . no
P(2) C(9) H(14) 109.5 . . . no
P(2) C(9) H(15) 109.5 . . . no
H(13) C(9) H(14) 109.5 . . . no
H(13) C(9) H(15) 109.5 . . . no
H(14) C(9) H(15) 109.5 . . . no
P(2) C(10) H(16) 109.5 . . . no
P(2) C(10) H(17) 109.5 . . . no
P(2) C(10) H(18) 109.5 . . . no
H(16) C(10) H(17) 109.5 . . . no
H(16) C(10) H(18) 109.5 . . . no
H(17) C(10) H(18) 109.5 . . . no
P(2) C(11) H(19) 109.5 . . . no
P(2) C(11) H(20) 109.5 . . . no
P(2) C(11) H(21) 109.5 . . . no
H(19) C(11) H(20) 109.5 . . . no
H(19) C(11) H(21) 109.5 . . . no
H(20) C(11) H(21) 109.5 . . . no
P(3) C(12) H(22) 109.5 . . . no
P(3) C(12) H(23) 109.5 . . . no
P(3) C(12) H(24) 109.5 . . . no
H(22) C(12) H(23) 109.5 . . . no
H(22) C(12) H(24) 109.5 . . . no
H(23) C(12) H(24) 109.5 . . . no
P(3) C(13) H(25) 109.5 . . . no
P(3) C(13) H(26) 109.5 . . . no
P(3) C(13) H(27) 109.5 . . . no
H(25) C(13) H(26) 109.5 . . . no
H(25) C(13) H(27) 109.5 . . . no
H(26) C(13) H(27) 109.5 . . . no
P(3) C(14) H(28) 109.5 . . . no
P(3) C(14) H(29) 109.5 . . . no
P(3) C(14) H(30) 109.5 . . . no
H(28) C(14) H(29) 109.5 . . . no
H(28) C(14) H(30) 109.5 . . . no
H(29) C(14) H(30) 109.5 . . . no

loop_
_geom_bond_atom_site_label_1
_geom_bond_atom_site_label_2
_geom_bond_distance
_geom_bond_site_symmetry_1
_geom_bond_site_symmetry_2
_geom_bond_publ_flag
Ni(1) Cl(1) 2.2034(7) . . yes
Ni(1) P(1) 2.1456(7) . . yes
Ni(1) P(2) 2.2506(7) . . yes
Ni(1) P(3) 2.2437(8) . . yes
P(1) O(1) 1.811(2) . . yes
P(1) O(3) 1.618(2) . . yes
P(1) O(4) 1.784(2) . . yes
P(1) O(6) 1.618(2) . . yes
P(2) C(9) 1.820(3) . . yes
P(2) C(10) 1.825(3) . . yes
P(2) C(11) 1.815(3) . . yes
P(3) C(12) 1.823(3) . . yes
P(3) C(13) 1.821(3) . . yes
P(3) C(14) 1.812(3) . . yes
O(1) C(1) 1.321(3) . . yes
O(2) C(1) 1.200(3) . . yes
O(3) C(2) 1.446(3) . . yes
O(4) C(5) 1.329(3) . . yes
O(5) C(5) 1.208(4) . . yes
O(6) C(6) 1.452(4) . . yes
C(1) C(2) 1.526(4) . . yes
C(2) C(3) 1.515(4) . . yes
C(2) C(4) 1.526(4) . . yes
C(3) H(1) 0.99 . . no
C(3) H(2) 0.99 . . no
C(3) H(3) 0.99 . . no
C(4) H(4) 0.99 . . no
C(4) H(5) 0.99 . . no
C(4) H(6) 0.99 . . no
C(5) C(6) 1.513(4) . . yes
C(6) C(7) 1.512(4) . . yes
C(6) C(8) 1.524(4) . . yes
C(7) H(7) 0.99 . . no
C(7) H(8) 0.99 . . no
C(7) H(9) 0.99 . . no
C(8) H(10) 0.99 . . no
C(8) H(11) 0.99 . . no
C(8) H(12) 0.99 . . no
C(9) H(13) 0.99 . . no
C(9) H(14) 0.99 . . no
C(9) H(15) 0.99 . . no
C(10) H(16) 0.99 . . no
C(10) H(17) 0.99 . . no
C(10) H(18) 0.99 . . no
C(11) H(19) 0.99 . . no
C(11) H(20) 0.99 . . no
C(11) H(21) 0.99 . . no
C(12) H(22) 0.99 . . no
C(12) H(23) 0.99 . . no
C(12) H(24) 0.99 . . no
C(13) H(25) 0.99 . . no
C(13) H(26) 0.99 . . no
C(13) H(27) 0.99 . . no
C(14) H(28) 0.99 . . no
C(14) H(29) 0.99 . . no
C(14) H(30) 0.99 . . no

loop_
_geom_contact_atom_site_label_1
_geom_contact_atom_site_label_2
_geom_contact_distance
_geom_contact_site_symmetry_1
_geom_contact_site_symmetry_2
_geom_contact_publ_flag
Cl(1) C(7) 3.521(3) . 2_665 no
Cl(1) C(4) 3.880(4) . 3_545 no
Cl(1) C(9) 3.882(3) . 2_665 no
Cl(1) C(11) 3.925(3) . 2_665 no
O(2) C(13) 3.437(4) . 3_544 no
O(2) C(11) 3.579(4) . 4_455 no
O(5) C(9) 3.460(4) . 1_565 no
O(5) C(10) 3.462(4) . 1_565 no
O(6) C(12) 3.580(3) . 3_544 no
Cl(1) H(7) 2.9497 . 2_665 no
Cl(1) H(20) 3.1415 . 2_665 no
Cl(1) H(14) 3.2253 . 2_665 no
O(1) H(25) 2.8535 . 3_544 no
O(2) H(25) 2.5111 . 3_544 no
O(2) H(19) 2.7411 . 4_455 no
O(2) H(30) 2.7415 . 3_544 no
O(2) H(10) 2.9925 . 3_545 no
O(5) H(15) 2.7221 . 1_565 no
O(5) H(17) 2.7229 . 1_565 no
O(5) H(26) 2.9081 . 3_554 no
O(6) H(22) 2.6973 . 3_544 no
C(1) H(25) 2.9196 . 3_544 no
C(1) H(10) 2.9435 . 3_545 no
C(13) H(13) 2.9566 . 3 no
H(2) H(29) 2.4528 . 4_465 no
H(4) H(20) 2.2912 . 4_465 no
H(8) H(21) 2.3890 . 2_664 no
H(11) H(16) 2.3867 . 3_554 no
H(13) H(26) 2.4861 . 3_544 no
H(13) H(25) 2.6393 . 3_544 no
H(13) H(22) 2.6441 . 3_544 no
H(15) H(28) 2.5239 . 2_664 no

loop_
_geom_torsion_atom_site_label_1
_geom_torsion_atom_site_label_2
_geom_torsion_atom_site_label_3
_geom_torsion_atom_site_label_4
_geom_torsion_site_symmetry_1
_geom_torsion_site_symmetry_2
_geom_torsion_site_symmetry_3
_geom_torsion_site_symmetry_4
_geom_torsion
_geom_torsion_publ_flag
Ni(1) P(1) O(1) C(1) . . . . 125.9(2) no
Ni(1) P(1) O(3) C(2) . . . . -95.6(2) no
Ni(1) P(1) O(4) C(5) . . . . 132.0(2) no
Ni(1) P(1) O(6) C(6) . . . . -101.3(2) no
Cl(1) Ni(1) P(1) O(1) . . . . -35.7(8) no
Cl(1) Ni(1) P(1) O(3) . . . . 53.5(8) no
Cl(1) Ni(1) P(1) O(4) . . . . 144.1(7) no
Cl(1) Ni(1) P(1) O(6) . . . . -123.4(7) no
Cl(1) Ni(1) P(2) C(9) . . . . -178.19(13) no
Cl(1) Ni(1) P(2) C(10) . . . . 62.12(14) no
Cl(1) Ni(1) P(2) C(11) . . . . -54.07(11) no
Cl(1) Ni(1) P(3) C(12) . . . . 179.27(14) no
Cl(1) Ni(1) P(3) C(13) . . . . -56.49(11) no
Cl(1) Ni(1) P(3) C(14) . . . . 59.64(13) no
P(1) Ni(1) P(2) C(9) . . . . 4.20(13) no
P(1) Ni(1) P(2) C(10) . . . . -115.49(13) no
P(1) Ni(1) P(2) C(11) . . . . 128.31(11) no
P(1) Ni(1) P(3) C(12) . . . . -3.12(14) no
P(1) Ni(1) P(3) C(13) . . . . 121.13(11) no
P(1) Ni(1) P(3) C(14) . . . . -122.74(13) no
P(1) O(1) C(1) O(2) . . . . -176.7(2) no
P(1) O(1) C(1) C(2) . . . . 2.9(3) no
P(1) O(3) C(2) C(1) . . . . 7.5(3) no
P(1) O(3) C(2) C(3) . . . . 127.2(2) no
P(1) O(3) C(2) C(4) . . . . -109.6(2) no
P(1) O(4) C(5) O(5) . . . . 178.1(3) no
P(1) O(4) C(5) C(6) . . . . -3.3(3) no
P(1) O(6) C(6) C(5) . . . . 6.0(3) no
P(1) O(6) C(6) C(7) . . . . 124.9(2) no
P(1) O(6) C(6) C(8) . . . . -113.3(2) no
P(2) Ni(1) P(1) O(1) . . . . 59.42(6) no
P(2) Ni(1) P(1) O(3) . . . . 148.64(9) no
P(2) Ni(1) P(1) O(4) . . . . -120.75(6) no
P(2) Ni(1) P(1) O(6) . . . . -28.33(10) no
P(2) Ni(1) P(3) C(12) . . . . 179.7(2) no
P(2) Ni(1) P(3) C(13) . . . . -56.1(2) no
P(2) Ni(1) P(3) C(14) . . . . 60.1(2) no
P(3) Ni(1) P(1) O(1) . . . . -120.13(6) no
P(3) Ni(1) P(1) O(3) . . . . -30.91(9) no
P(3) Ni(1) P(1) O(4) . . . . 59.70(7) no
P(3) Ni(1) P(1) O(6) . . . . 152.12(10) no
P(3) Ni(1) P(2) C(9) . . . . -178.6(2) no
P(3) Ni(1) P(2) C(10) . . . . 61.7(2) no
P(3) Ni(1) P(2) C(11) . . . . -54.5(2) no
O(1) P(1) O(3) C(2) . . . . -5.2(2) no
O(1) P(1) O(4) C(5) . . . . -50.0(11) no
O(1) P(1) O(6) C(6) . . . . 169.2(2) no
O(1) C(1) C(2) O(3) . . . . -6.1(3) no
O(1) C(1) C(2) C(3) . . . . -124.5(3) no
O(1) C(1) C(2) C(4) . . . . 110.9(3) no
O(2) C(1) C(2) O(3) . . . . 173.5(3) no
O(2) C(1) C(2) C(3) . . . . 55.1(4) no
O(2) C(1) C(2) C(4) . . . . -69.4(4) no
O(3) P(1) O(1) C(1) . . . . 1.1(2) no
O(3) P(1) O(4) C(5) . . . . -103.1(2) no
O(3) P(1) O(6) C(6) . . . . 81.4(2) no
O(4) P(1) O(1) C(1) . . . . -52.1(11) no
O(4) P(1) O(3) C(2) . . . . 170.9(2) no
O(4) P(1) O(6) C(6) . . . . -6.8(2) no
O(4) C(5) C(6) O(6) . . . . -1.3(3) no
O(4) C(5) C(6) C(7) . . . . -119.0(3) no
O(4) C(5) C(6) C(8) . . . . 115.9(3) no
O(5) C(5) C(6) O(6) . . . . 177.3(3) no
O(5) C(5) C(6) C(7) . . . . 59.5(4) no
O(5) C(5) C(6) C(8) . . . . -65.6(4) no
O(6) P(1) O(1) C(1) . . . . -108.0(2) no
O(6) P(1) O(3) C(2) . . . . 81.8(2) no
O(6) P(1) O(4) C(5) . . . . 5.8(2) no
